data_4301645
loop_
_publ_author_name
'Garrett Glover'
'Nikolay Gerasimchuk'
'Richard Biagioni'
'Konstantin V. Domasevitch'

_publ_contact_author_address
; 
 Department of Chemistry, 
 Temple Hall 456, 
 Missouri State University, 
 Springfield, MO 65897, USA. 
;
_publ_contact_author_email NNGerasimchuk@missouristate.edu
_publ_contact_author_fax '1 417 836 5507'
_publ_contact_author_name 'Prof. Nikolay Gerasimchuk'
_publ_contact_author_phone '1 417 836 5165'
_publ_section_title
;
Monovalent K, Cs, Tl, and Ag Nitrosodicyanomethanides: Completely Different
3D Networks with Useful Properties of Luminescent Materials and Nonelectric
Sensors for Gases
;
_journal_name_full 'Inorganic Chemistry'
_journal_page_first 2371
_journal_page_last 2382
_journal_paper_doi 10.1021/ic801364w
_journal_volume 48
_journal_year 2009
_chemical_formula_moiety 'C3 Ag N3 O'
_chemical_formula_sum 'C3 Ag N3 O'
_chemical_formula_weight 201.93
_chemical_name_common 'Silver(I) nitrosodicyanmethanide, Ag(CCO)'
_chemical_name_systematic
; 
 Nitrosodicyanmethanide of Silver(I) 
;
_space_group_IT_number 61
_symmetry_cell_setting orthorhombic
_symmetry_space_group_name_Hall '-P 2ac 2ab'
_symmetry_space_group_name_H-M 'P b c a'
_atom_sites_solution_hydrogens none
_atom_sites_solution_primary direct
_atom_sites_solution_secondary difmap
_audit_creation_method SHELXL-97
_cell_angle_alpha 90.00
_cell_angle_beta 90.00
_cell_angle_gamma 90.00
_cell_formula_units_Z 8
_cell_length_a 10.3063(13)
_cell_length_b 7.9860(10)
_cell_length_c 11.5458(15)
_cell_measurement_reflns_used 8061
_cell_measurement_temperature 296(2)
_cell_measurement_theta_max 27.47
_cell_measurement_theta_min 2.55
_cell_volume 950.3(2)
_computing_cell_refinement 'SAINT (Bruker, 1998)'
_computing_data_collection 'SMART (Bruker, 1998)'
_computing_data_reduction 'SAINT (Bruker, 1998)'
_computing_molecular_graphics 'ORTEP-III (Burnett & Johnson, 1996)'
_computing_publication_material 'CIFTAB (Sheldrick, 1997)'
_computing_structure_refinement 'SHELXL-97 (Sheldrick, 1997)'
_computing_structure_solution 'SHELXS-97 (Sheldrick, 1990)'
_diffrn_ambient_temperature 296(2)
_diffrn_measured_fraction_theta_full 1.000
_diffrn_measured_fraction_theta_max 1.000
_diffrn_measurement_device_type 'Bruker APEX2 CCD area detector'
_diffrn_measurement_method 'omega scans'
_diffrn_radiation_monochromator graphite
_diffrn_radiation_source 'fine-focus sealed tube'
_diffrn_radiation_type MoK\a
_diffrn_radiation_wavelength 0.71073
_diffrn_reflns_av_R_equivalents 0.0208
_diffrn_reflns_av_sigmaI/netI 0.0106
_diffrn_reflns_limit_h_max 13
_diffrn_reflns_limit_h_min -13
_diffrn_reflns_limit_k_max 10
_diffrn_reflns_limit_k_min -10
_diffrn_reflns_limit_l_max 14
_diffrn_reflns_limit_l_min -14
_diffrn_reflns_number 11192
_diffrn_reflns_theta_full 27.48
_diffrn_reflns_theta_max 27.48
_diffrn_reflns_theta_min 3.53
_diffrn_standards_decay_% 0.0
_exptl_absorpt_coefficient_mu 4.113
_exptl_absorpt_correction_T_max 0.4238
_exptl_absorpt_correction_T_min 0.3922
_exptl_absorpt_correction_type numerical
_exptl_absorpt_process_details 'SADABS (Bruker AXS, 2005)'
_exptl_crystal_colour yellow
_exptl_crystal_density_diffrn 2.823
_exptl_crystal_density_meas ?
_exptl_crystal_density_method .
_exptl_crystal_description block
_exptl_crystal_F_000 752
_exptl_crystal_size_max 0.28
_exptl_crystal_size_mid 0.25
_exptl_crystal_size_min 0.25
_refine_diff_density_max 1.109
_refine_diff_density_min -1.004
_refine_diff_density_rms 0.085
_refine_ls_extinction_coef 0.0046(3)
_refine_ls_extinction_expression Fc^*^=kFc[1+0.001xFc^2^\l^3^/sin(2\q)]^-1/4^
_refine_ls_extinction_method SHELXL
_refine_ls_goodness_of_fit_ref 1.089
_refine_ls_hydrogen_treatment noref
_refine_ls_matrix_type full
_refine_ls_number_parameters 74
_refine_ls_number_reflns 1091
_refine_ls_number_restraints 0
_refine_ls_restrained_S_all 1.089
_refine_ls_R_factor_all 0.0245
_refine_ls_R_factor_gt 0.0237
_refine_ls_shift/su_max 0.001
_refine_ls_shift/su_mean 0.000
_refine_ls_structure_factor_coef Fsqd
_refine_ls_weighting_details 'calc w=1/[\s^2^(Fo^2^)+(0.0238P)^2^+2.1273P] where P=(Fo^2^+2Fc^2^)/3'
_refine_ls_weighting_scheme calc
_refine_ls_wR_factor_gt 0.0591
_refine_ls_wR_factor_ref 0.0596
_reflns_number_gt 1045
_reflns_number_total 1091
_reflns_threshold_expression >2sigma(I)
_cod_data_source_file ic801364w_si_002_1.cif
_cod_data_source_block agcco-7
_cod_depositor_comments
;
The following automatic conversions were performed:
'_symmetry_cell_setting' value 'Orthorhombic' changed to 'orthorhombic'
according to '/home/saulius/struct/CIF-dictionaries/cif_core.dic'
dictionary named 'cif_core.dic' version 2.4.1 from 2010-06-29.

Automatic conversion script
Id: cif_fix_enum 1527 2010-12-29 10:47:43Z saulius 
;
_cod_database_code 4301645

loop_
_symmetry_equiv_pos_as_xyz
'x, y, z'
'-x+1/2, -y, z+1/2'
'-x, y+1/2, -z+1/2'
'x+1/2, -y+1/2, -z'
'-x, -y, -z'
'x-1/2, y, -z-1/2'
'x, -y-1/2, z-1/2'
'-x-1/2, y-1/2, z'

loop_
_atom_site_label
_atom_site_type_symbol
_atom_site_fract_x
_atom_site_fract_y
_atom_site_fract_z
_atom_site_U_iso_or_equiv
_atom_site_adp_type
_atom_site_occupancy
_atom_site_symmetry_multiplicity
_atom_site_calc_flag
_atom_site_refinement_flags
_atom_site_disorder_assembly
_atom_site_disorder_group
Ag1 Ag 0.57481(3) 0.20831(3) 0.48857(2) 0.04102(14) Uani 1 1 d . . .
C1 C 0.3726(3) 0.2631(3) 0.6941(2) 0.0300(5) Uani 1 1 d . . .
C2 C 0.3946(3) 0.4302(4) 0.6556(2) 0.0325(6) Uani 1 1 d . . .
C3 C 0.3024(3) 0.2327(4) 0.7985(3) 0.0335(6) Uani 1 1 d . . .
N1 N 0.4208(2) 0.1421(3) 0.6275(2) 0.0316(5) Uani 1 1 d . . .
N2 N 0.4126(3) 0.5622(3) 0.6212(3) 0.0420(6) Uani 1 1 d . . .
N3 N 0.2481(3) 0.2063(4) 0.8822(3) 0.0492(7) Uani 1 1 d . . .
O1 O 0.3987(2) -0.0081(3) 0.66018(19) 0.0381(5) Uani 1 1 d . . .

loop_
_atom_site_aniso_label
_atom_site_aniso_U_11
_atom_site_aniso_U_22
_atom_site_aniso_U_33
_atom_site_aniso_U_23
_atom_site_aniso_U_13
_atom_site_aniso_U_12
Ag1 0.0541(2) 0.03498(18) 0.03400(17) 0.00069(9) 0.00402(10) -0.00132(10)
C1 0.0329(13) 0.0287(13) 0.0284(13) -0.0010(11) 0.0002(11) -0.0006(11)
C2 0.0337(13) 0.0324(14) 0.0313(13) -0.0010(11) 0.0025(11) 0.0018(12)
C3 0.0356(14) 0.0310(13) 0.0339(14) -0.0015(11) 0.0022(12) -0.0008(11)
N1 0.0349(12) 0.0295(12) 0.0306(12) 0.0003(10) -0.0022(9) -0.0005(9)
N2 0.0489(15) 0.0340(14) 0.0430(15) 0.0039(12) 0.0058(12) 0.0003(12)
N3 0.0514(16) 0.0569(18) 0.0392(14) 0.0003(13) 0.0121(14) -0.0005(14)
O1 0.0496(12) 0.0287(10) 0.0360(11) -0.0006(9) 0.0043(9) -0.0039(9)

loop_
_atom_type_symbol
_atom_type_description
_atom_type_scat_dispersion_real
_atom_type_scat_dispersion_imag
_atom_type_scat_source
C C 0.0033 0.0016 'International Tables Vol C Tables 4.2.6.8 and 6.1.1.4'
N N 0.0061 0.0033 'International Tables Vol C Tables 4.2.6.8 and 6.1.1.4'
O O 0.0106 0.0060 'International Tables Vol C Tables 4.2.6.8 and 6.1.1.4'
Ag Ag -0.8971 1.1015 'International Tables Vol C Tables 4.2.6.8 and 6.1.1.4'

loop_
_geom_angle_atom_site_label_1
_geom_angle_atom_site_label_2
_geom_angle_atom_site_label_3
_geom_angle
_geom_angle_site_symmetry_1
_geom_angle_site_symmetry_3
_geom_angle_publ_flag
N2 Ag1 N1 128.32(9) 5_666 . yes
N2 Ag1 N3 108.98(11) 5_666 6_657 yes
N1 Ag1 N3 94.59(10) . 6_657 yes
N2 Ag1 O1 97.83(9) 5_666 5_656 yes
N1 Ag1 O1 115.35(8) . 5_656 ?
N3 Ag1 O1 111.87(10) 6_657 5_656 yes
N1 C1 C2 116.1(3) . . yes
N1 C1 C3 123.6(3) . . yes
C2 C1 C3 120.3(3) . . yes
N2 C2 C1 177.8(3) . . yes
N3 C3 C1 178.7(4) . . yes
O1 N1 C1 116.4(2) . . yes
O1 N1 Ag1 122.73(18) . . yes
C1 N1 Ag1 119.33(19) . . yes
C2 N2 Ag1 164.8(3) . 5_666 yes
C3 N3 Ag1 157.2(3) . 6_557 yes
N1 O1 Ag1 113.59(17) . 5_656 yes

loop_
_geom_bond_atom_site_label_1
_geom_bond_atom_site_label_2
_geom_bond_distance
_geom_bond_site_symmetry_2
_geom_bond_publ_flag
Ag1 N2 2.232(3) 5_666 yes
Ag1 N1 2.318(2) . yes
Ag1 N3 2.327(3) 6_657 yes
Ag1 O1 2.363(2) 5_656 yes
C1 N1 1.331(4) . yes
C1 C2 1.424(4) . yes
C1 C3 1.427(4) . yes
C2 N2 1.142(4) . yes
C3 N3 1.136(4) . yes
N1 O1 1.278(3) . yes
N2 Ag1 2.232(3) 5_666 yes
N3 Ag1 2.327(3) 6_557 yes
O1 Ag1 2.363(2) 5_656 yes

loop_
_geom_torsion_atom_site_label_1
_geom_torsion_atom_site_label_2
_geom_torsion_atom_site_label_3
_geom_torsion_atom_site_label_4
_geom_torsion
_geom_torsion_site_symmetry_1
_geom_torsion_site_symmetry_2
_geom_torsion_site_symmetry_3
_geom_torsion_site_symmetry_4
_geom_torsion_publ_flag
C2 C1 N1 O1 -178.3(3) . . . . yes
C3 C1 N1 O1 1.6(4) . . . . yes
C2 C1 N1 Ag1 15.5(3) . . . . yes
C3 C1 N1 Ag1 -164.6(2) . . . . yes
N2 Ag1 N1 O1 158.3(2) 5_666 . . . yes
N3 Ag1 N1 O1 -83.0(2) 6_657 . . . yes
O1 Ag1 N1 O1 33.8(3) 5_656 . . . yes
N2 Ag1 N1 C1 -36.5(3) 5_666 . . . yes
N3 Ag1 N1 C1 82.2(2) 6_657 . . . yes
O1 Ag1 N1 C1 -161.0(2) 5_656 . . . yes
C1 N1 O1 Ag1 161.09(19) . . . 5_656 yes
Ag1 N1 O1 Ag1 -33.3(2) . . . 5_656 yes
